data_7000565
loop_
_publ_author_name
'Welch, Gregory C.'
'Prieto, Roberto'
'Dureen, Meghan A.'
'Lough, Alan J.'
'Labeodan, Oijsamola A.'
'H\"oltrichter-R\"ossmann, Thorsten'
'Stephan, Douglas W.'

_publ_section_title
;
 Reactions of phosphines with electron deficient boranes
;
_journal_coden_ASTM DTARAF
_journal_issue 9
_journal_name_full 'Dalton Transactions'
_journal_page_first 1559
_journal_page_last 1570
_journal_paper_doi 10.1039/b814486a
_journal_year 2009
_chemical_formula_sum 'C29.5 H23 B F15 P'
_chemical_formula_weight 704.26
_space_group_IT_number 2
_symmetry_cell_setting triclinic
_symmetry_space_group_name_Hall '-P 1'
_symmetry_space_group_name_H-M 'P -1'
_atom_sites_solution_hydrogens geom
_atom_sites_solution_primary direct
_atom_sites_solution_secondary difmap
_audit_creation_method SHELXL-97
_cell_angle_alpha 88.96(3)
_cell_angle_beta 85.90(3)
_cell_angle_gamma 78.03(3)
_cell_formula_units_Z 2
_cell_length_a 9.3182(19)
_cell_length_b 10.374(2)
_cell_length_c 15.635(3)
_cell_measurement_temperature 293(2)
_cell_measurement_theta_max 25
_cell_measurement_theta_min 2.74
_cell_volume 1474.7(5)
_computing_cell_refinement 'Bruker XSCANS'
_computing_data_collection 'Bruker XSCANS'
_computing_data_reduction 'Bruker SHELXTL'
_computing_molecular_graphics 'Bruker SHELXTL'
_computing_publication_material 'Bruker SHELXTL'
_computing_structure_refinement 'SHELXL-97 (Sheldrick, 1997)'
_computing_structure_solution 'SHELXS-97 (Sheldrick, 1990)'
_diffrn_ambient_temperature 293(2)
_diffrn_measured_fraction_theta_full 0.995
_diffrn_measured_fraction_theta_max 0.995
_diffrn_measurement_device_type 'Bruker SMART system'
_diffrn_radiation_monochromator graphite
_diffrn_radiation_source 'fine-focus sealed tube'
_diffrn_radiation_type MoK\a
_diffrn_radiation_wavelength 0.71073
_diffrn_reflns_av_R_equivalents 0.1255
_diffrn_reflns_av_sigmaI/netI 0.1568
_diffrn_reflns_limit_h_max 10
_diffrn_reflns_limit_h_min -10
_diffrn_reflns_limit_k_max 12
_diffrn_reflns_limit_k_min -12
_diffrn_reflns_limit_l_max 18
_diffrn_reflns_limit_l_min -18
_diffrn_reflns_number 13213
_diffrn_reflns_theta_full 24.69
_diffrn_reflns_theta_max 24.69
_diffrn_reflns_theta_min 2.61
_exptl_absorpt_coefficient_mu 0.209
_exptl_absorpt_correction_T_max 1.046
_exptl_absorpt_correction_T_min 0.560
_exptl_absorpt_correction_type multi-scan
_exptl_crystal_colour colorless
_exptl_crystal_density_diffrn 1.586
_exptl_crystal_density_method 'not measured'
_exptl_crystal_description block
_exptl_crystal_F_000 676
_exptl_crystal_size_max 0.25
_exptl_crystal_size_mid 0.22
_exptl_crystal_size_min 0.19
_refine_diff_density_max 0.531
_refine_diff_density_min -0.339
_refine_diff_density_rms 0.077
_refine_ls_extinction_method none
_refine_ls_goodness_of_fit_ref 0.986
_refine_ls_hydrogen_treatment constr
_refine_ls_matrix_type full
_refine_ls_number_parameters 412
_refine_ls_number_reflns 4977
_refine_ls_number_restraints 4
_refine_ls_restrained_S_all 0.988
_refine_ls_R_factor_all 0.1857
_refine_ls_R_factor_gt 0.0744
_refine_ls_shift/su_max 0.000
_refine_ls_shift/su_mean 0.000
_refine_ls_structure_factor_coef Fsqd
_refine_ls_weighting_details 'calc w=1/[\s^2^(Fo^2^)+(0.1108P)^2^+0.0000P] where P=(Fo^2^+2Fc^2^)/3'
_refine_ls_weighting_scheme calc
_refine_ls_wR_factor_gt 0.1808
_refine_ls_wR_factor_ref 0.2365
_reflns_number_gt 2218
_reflns_number_total 4977
_reflns_threshold_expression >2sigma(I)
_cod_data_source_file B814486a.txt
_cod_data_source_block (tBu2PH)B(C6F5)3.0.5(C7H8)
_cod_original_sg_symbol_H-M P-1
_cod_database_code 7000565

loop_
_symmetry_equiv_pos_as_xyz
'x, y, z'
'-x, -y, -z'

loop_
_atom_site_label
_atom_site_type_symbol
_atom_site_fract_x
_atom_site_fract_y
_atom_site_fract_z
_atom_site_U_iso_or_equiv
_atom_site_adp_type
_atom_site_occupancy
_atom_site_symmetry_multiplicity
_atom_site_calc_flag
_atom_site_refinement_flags
_atom_site_disorder_assembly
_atom_site_disorder_group
P1 P 0.09817(19) 0.55363(16) 0.29732(11) 0.0490(5) Uani 1 1 d . . .
B1 B 0.1750(7) 0.7270(7) 0.2703(4) 0.0392(17) Uani 1 1 d . . .
F1 F 0.0259(3) 0.7749(3) 0.4386(2) 0.0509(9) Uani 1 1 d . . .
F2 F -0.1627(4) 0.9894(4) 0.4946(2) 0.0621(11) Uani 1 1 d . . .
F3 F -0.2693(4) 1.1851(4) 0.3828(3) 0.0711(12) Uani 1 1 d . . .
F4 F -0.1636(4) 1.1679(4) 0.2163(3) 0.0643(11) Uani 1 1 d . . .
F5 F 0.0409(4) 0.9664(3) 0.1608(2) 0.0540(10) Uani 1 1 d . . .
F6 F -0.0084(4) 0.7296(4) 0.1287(2) 0.0544(10) Uani 1 1 d . . .
F7 F 0.0740(4) 0.7026(4) -0.0373(2) 0.0706(12) Uani 1 1 d . . .
F8 F 0.3652(4) 0.6591(4) -0.0917(2) 0.0697(12) Uani 1 1 d . . .
F9 F 0.5678(4) 0.6505(4) 0.0265(2) 0.0624(11) Uani 1 1 d . . .
F10 F 0.4898(3) 0.6835(4) 0.1898(2) 0.0538(10) Uani 1 1 d . . .
F11 F 0.3187(4) 0.9368(3) 0.2483(2) 0.0534(10) Uani 1 1 d . . .
F12 F 0.5142(4) 1.0100(4) 0.3413(3) 0.0772(13) Uani 1 1 d . . .
F13 F 0.6075(4) 0.8678(5) 0.4829(3) 0.0985(17) Uani 1 1 d . . .
F14 F 0.4968(5) 0.6507(4) 0.5267(3) 0.0865(15) Uani 1 1 d . . .
F15 F 0.2996(4) 0.5786(4) 0.4375(2) 0.0637(11) Uani 1 1 d . . .
C1 C -0.1023(7) 0.5473(7) 0.2912(4) 0.0555(19) Uani 1 1 d . . .
C2 C -0.1320(8) 0.4825(7) 0.2074(5) 0.073(2) Uani 1 1 d . . .
H2A H -0.2348 0.4816 0.2074 0.110 Uiso 1 1 calc R . .
H2B H -0.0758 0.3938 0.2041 0.110 Uiso 1 1 calc R . .
H2C H -0.1038 0.5321 0.1590 0.110 Uiso 1 1 calc R . .
C3 C -0.2031(7) 0.6836(7) 0.2985(5) 0.062(2) Uani 1 1 d . . .
H3A H -0.3032 0.6756 0.2948 0.094 Uiso 1 1 calc R . .
H3B H -0.1763 0.7388 0.2526 0.094 Uiso 1 1 calc R . .
H3C H -0.1929 0.7222 0.3525 0.094 Uiso 1 1 calc R . .
C4 C -0.1458(9) 0.4674(9) 0.3693(5) 0.093(3) Uani 1 1 d . . .
H4A H -0.2472 0.4619 0.3682 0.139 Uiso 1 1 calc R . .
H4D H -0.1318 0.5103 0.4211 0.139 Uiso 1 1 calc R . .
H4B H -0.0854 0.3803 0.3674 0.139 Uiso 1 1 calc R . .
C5 C 0.2242(7) 0.4026(6) 0.2537(4) 0.0531(17) Uani 1 1 d . . .
C6 C 0.2298(8) 0.3905(7) 0.1548(4) 0.064(2) Uani 1 1 d . . .
H6A H 0.2980 0.3113 0.1369 0.095 Uiso 1 1 calc R . .
H6B H 0.2612 0.4653 0.1286 0.095 Uiso 1 1 calc R . .
H6C H 0.1338 0.3872 0.1376 0.095 Uiso 1 1 calc R . .
C7 C 0.3814(7) 0.4073(7) 0.2777(4) 0.0622(19) Uani 1 1 d . . .
H7A H 0.4492 0.3306 0.2555 0.093 Uiso 1 1 calc R . .
H7B H 0.3833 0.4092 0.3390 0.093 Uiso 1 1 calc R . .
H7C H 0.4091 0.4850 0.2534 0.093 Uiso 1 1 calc R . .
C8 C 0.1821(10) 0.2787(7) 0.2962(6) 0.091(3) Uani 1 1 d . . .
H8A H 0.2482 0.2013 0.2737 0.137 Uiso 1 1 calc R . .
H8B H 0.0833 0.2755 0.2844 0.137 Uiso 1 1 calc R . .
H8D H 0.1888 0.2824 0.3571 0.137 Uiso 1 1 calc R . .
C9 C 0.0414(6) 0.8557(6) 0.2953(4) 0.0373(15) Uani 1 1 d . . .
C10 C -0.0169(6) 0.8715(6) 0.3804(4) 0.0413(15) Uani 1 1 d . . .
C11 C -0.1166(7) 0.9809(7) 0.4110(4) 0.0458(16) Uani 1 1 d . . .
C12 C -0.1672(6) 1.0790(7) 0.3551(5) 0.0518(18) Uani 1 1 d . . .
C13 C -0.1162(7) 1.0696(6) 0.2711(5) 0.0464(16) Uani 1 1 d . . .
C14 C -0.0114(6) 0.9608(6) 0.2441(4) 0.0433(16) Uani 1 1 d . . .
C15 C 0.2342(6) 0.7129(6) 0.1702(4) 0.0397(15) Uani 1 1 d . . .
C16 C 0.1376(6) 0.7148(6) 0.1057(4) 0.0442(16) Uani 1 1 d . . .
C17 C 0.1767(7) 0.6993(7) 0.0202(4) 0.0527(18) Uani 1 1 d . . .
C18 C 0.3221(7) 0.6789(6) -0.0076(4) 0.0490(17) Uani 1 1 d . . .
C19 C 0.4234(7) 0.6730(6) 0.0514(4) 0.0424(15) Uani 1 1 d . . .
C20 C 0.3789(6) 0.6920(6) 0.1367(4) 0.0416(15) Uani 1 1 d . . .
C21 C 0.3013(6) 0.7499(6) 0.3348(4) 0.0405(15) Uani 1 1 d . . .
C22 C 0.3599(7) 0.8601(7) 0.3172(4) 0.0491(17) Uani 1 1 d . . .
C23 C 0.4608(7) 0.9038(7) 0.3651(5) 0.0565(19) Uani 1 1 d . . .
C24 C 0.5067(7) 0.8305(9) 0.4360(5) 0.067(2) Uani 1 1 d . . .
C25 C 0.4516(8) 0.7207(9) 0.4579(4) 0.064(2) Uani 1 1 d . . .
C26 C 0.3505(7) 0.6844(7) 0.4074(4) 0.0518(17) Uani 1 1 d . . .
C51 C -0.5597(9) 1.0279(8) 0.0709(5) 0.082(2) Uiso 1 1 d D . .
C52 C -0.2856(10) 0.9662(10) 0.0543(6) 0.110(3) Uiso 1 1 d D . .
C54 C -0.4218(11) 1.0050(17) 0.1036(9) 0.087(5) Uiso 0.50 1 d PD . .
C55 C -0.315(2) 0.9529(19) -0.0319(9) 0.098(6) Uiso 0.50 1 d PD . .
C56 C -0.4295(14) 0.9881(16) 0.0123(11) 0.081(5) Uiso 0.50 1 d PD . .
H1 H 0.097(4) 0.535(4) 0.389(3) 0.025(12) Uiso 1 1 d . . .

loop_
_atom_site_aniso_label
_atom_site_aniso_U_11
_atom_site_aniso_U_22
_atom_site_aniso_U_33
_atom_site_aniso_U_23
_atom_site_aniso_U_13
_atom_site_aniso_U_12
P1 0.0572(11) 0.0406(11) 0.0479(11) -0.0091(9) 0.0058(8) -0.0097(8)
B1 0.043(4) 0.037(4) 0.037(4) -0.010(3) 0.000(3) -0.008(3)
F1 0.054(2) 0.052(2) 0.044(2) -0.0104(19) 0.0056(17) -0.0072(18)
F2 0.063(2) 0.068(3) 0.054(3) -0.030(2) 0.0148(19) -0.015(2)
F3 0.062(2) 0.049(2) 0.097(3) -0.025(2) 0.012(2) -0.001(2)
F4 0.071(3) 0.039(2) 0.078(3) 0.000(2) -0.005(2) 0.0003(19)
F5 0.057(2) 0.048(2) 0.052(3) -0.0016(18) 0.0004(19) -0.0033(18)
F6 0.046(2) 0.066(2) 0.051(2) -0.0128(19) -0.0033(17) -0.0089(18)
F7 0.077(3) 0.093(3) 0.039(2) -0.020(2) -0.012(2) -0.006(2)
F8 0.085(3) 0.082(3) 0.036(2) -0.012(2) 0.007(2) -0.007(2)
F9 0.057(2) 0.071(3) 0.055(3) -0.012(2) 0.0179(19) -0.012(2)
F10 0.045(2) 0.068(3) 0.046(2) -0.0183(19) -0.0025(17) -0.0032(18)
F11 0.057(2) 0.047(2) 0.059(3) -0.004(2) -0.0001(19) -0.0189(18)
F12 0.063(2) 0.093(3) 0.085(3) -0.038(3) 0.012(2) -0.040(2)
F13 0.055(2) 0.146(4) 0.090(3) -0.071(3) -0.020(2) 0.000(3)
F14 0.094(3) 0.091(3) 0.055(3) -0.023(2) -0.031(2) 0.038(3)
F15 0.090(3) 0.050(3) 0.043(2) -0.002(2) -0.008(2) 0.004(2)
C1 0.049(4) 0.054(5) 0.064(5) -0.016(4) 0.010(3) -0.015(3)
C2 0.076(5) 0.070(5) 0.075(6) -0.035(4) 0.009(4) -0.021(4)
C3 0.048(4) 0.070(5) 0.070(5) -0.018(4) 0.012(4) -0.017(4)
C4 0.098(6) 0.087(6) 0.097(7) -0.006(6) 0.027(5) -0.041(5)
C5 0.066(4) 0.040(4) 0.049(4) -0.012(3) 0.008(3) -0.006(3)
C6 0.072(5) 0.056(5) 0.058(5) -0.017(4) 0.001(4) -0.003(4)
C7 0.068(5) 0.047(4) 0.060(5) -0.013(4) -0.002(4) 0.015(4)
C8 0.120(7) 0.041(5) 0.104(7) -0.006(5) 0.028(6) -0.006(5)
C9 0.041(3) 0.033(4) 0.039(4) -0.004(3) -0.008(3) -0.010(3)
C10 0.044(4) 0.034(4) 0.046(4) -0.006(3) -0.007(3) -0.008(3)
C11 0.048(4) 0.045(4) 0.043(4) -0.019(4) 0.006(3) -0.008(3)
C12 0.036(4) 0.039(4) 0.077(6) -0.025(4) 0.006(4) -0.002(3)
C13 0.046(4) 0.034(4) 0.056(5) -0.008(4) 0.000(3) -0.001(3)
C14 0.041(4) 0.052(4) 0.036(4) -0.013(3) 0.010(3) -0.011(3)
C15 0.041(4) 0.044(4) 0.034(4) -0.006(3) 0.001(3) -0.008(3)
C16 0.044(4) 0.044(4) 0.044(4) -0.010(3) 0.003(3) -0.008(3)
C17 0.057(4) 0.061(5) 0.039(4) -0.017(4) -0.011(4) -0.006(4)
C18 0.066(5) 0.044(4) 0.030(4) -0.011(3) 0.003(4) 0.004(3)
C19 0.046(4) 0.037(4) 0.040(4) -0.006(3) 0.019(3) -0.005(3)
C20 0.041(4) 0.046(4) 0.035(4) -0.003(3) 0.001(3) -0.004(3)
C21 0.043(3) 0.040(4) 0.034(4) -0.009(3) -0.001(3) 0.001(3)
C22 0.051(4) 0.050(4) 0.042(4) -0.009(4) -0.004(3) -0.001(3)
C23 0.049(4) 0.066(5) 0.053(5) -0.034(4) 0.010(4) -0.012(4)
C24 0.044(4) 0.097(7) 0.055(5) -0.045(5) -0.004(4) 0.003(4)
C25 0.056(4) 0.083(6) 0.040(5) -0.026(4) -0.011(4) 0.023(4)
C26 0.052(4) 0.049(5) 0.046(4) -0.016(4) -0.008(3) 0.011(3)

loop_
_atom_type_symbol
_atom_type_description
_atom_type_scat_dispersion_real
_atom_type_scat_dispersion_imag
_atom_type_scat_source
C C 0.0033 0.0016 'International Tables Vol C Tables 4.2.6.8 and 6.1.1.4'
H H 0.0000 0.0000 'International Tables Vol C Tables 4.2.6.8 and 6.1.1.4'
B B 0.0013 0.0007 'International Tables Vol C Tables 4.2.6.8 and 6.1.1.4'
F F 0.0171 0.0103 'International Tables Vol C Tables 4.2.6.8 and 6.1.1.4'
P P 0.1023 0.0942 'International Tables Vol C Tables 4.2.6.8 and 6.1.1.4'

loop_
_geom_angle_atom_site_label_1
_geom_angle_atom_site_label_2
_geom_angle_atom_site_label_3
_geom_angle
_geom_angle_site_symmetry_1
_geom_angle_site_symmetry_3
_geom_angle_publ_flag
C5 P1 C1 112.5(3) . . ?
C5 P1 B1 113.7(3) . . ?
C1 P1 B1 121.5(3) . . ?
C15 B1 C9 116.2(5) . . ?
C15 B1 C21 113.5(5) . . ?
C9 B1 C21 100.9(4) . . ?
C15 B1 P1 104.2(4) . . ?
C9 B1 P1 109.2(4) . . ?
C21 B1 P1 113.2(4) . . ?
C3 C1 C4 106.5(6) . . ?
C3 C1 C2 108.2(6) . . ?
C4 C1 C2 109.8(6) . . ?
C3 C1 P1 112.4(4) . . ?
C4 C1 P1 107.2(5) . . ?
C2 C1 P1 112.6(5) . . ?
C8 C5 C7 107.8(6) . . ?
C8 C5 C6 109.8(6) . . ?
C7 C5 C6 107.2(5) . . ?
C8 C5 P1 110.0(5) . . ?
C7 C5 P1 107.6(4) . . ?
C6 C5 P1 114.1(5) . . ?
C14 C9 C10 113.0(5) . . ?
C14 C9 B1 127.7(5) . . ?
C10 C9 B1 118.9(5) . . ?
F1 C10 C11 116.1(6) . . ?
F1 C10 C9 119.5(5) . . ?
C11 C10 C9 124.4(6) . . ?
F2 C11 C12 121.1(6) . . ?
F2 C11 C10 120.2(6) . . ?
C12 C11 C10 118.7(6) . . ?
F3 C12 C11 119.9(7) . . ?
F3 C12 C13 120.1(7) . . ?
C11 C12 C13 120.0(6) . . ?
F4 C13 C12 120.0(6) . . ?
F4 C13 C14 120.7(6) . . ?
C12 C13 C14 119.3(6) . . ?
F5 C14 C9 121.0(5) . . ?
F5 C14 C13 114.4(6) . . ?
C9 C14 C13 124.5(6) . . ?
C20 C15 C16 111.3(5) . . ?
C20 C15 B1 127.4(5) . . ?
C16 C15 B1 121.2(5) . . ?
F6 C16 C17 115.9(5) . . ?
F6 C16 C15 118.4(5) . . ?
C17 C16 C15 125.7(6) . . ?
F7 C17 C16 121.0(6) . . ?
F7 C17 C18 119.7(6) . . ?
C16 C17 C18 119.3(6) . . ?
F8 C18 C19 120.4(6) . . ?
F8 C18 C17 120.8(6) . . ?
C19 C18 C17 118.6(6) . . ?
F9 C19 C18 120.2(6) . . ?
F9 C19 C20 119.7(5) . . ?
C18 C19 C20 120.1(6) . . ?
F10 C20 C19 114.9(5) . . ?
F10 C20 C15 120.2(5) . . ?
C19 C20 C15 124.9(5) . . ?
C26 C21 C22 113.2(6) . . ?
C26 C21 B1 131.3(6) . . ?
C22 C21 B1 115.3(5) . . ?
F11 C22 C21 119.9(5) . . ?
F11 C22 C23 114.3(6) . . ?
C21 C22 C23 125.8(7) . . ?
F12 C23 C24 121.7(6) . . ?
F12 C23 C22 121.1(7) . . ?
C24 C23 C22 117.2(7) . . ?
F13 C24 C25 120.8(8) . . ?
F13 C24 C23 118.9(8) . . ?
C25 C24 C23 120.2(6) . . ?
F14 C25 C24 119.6(7) . . ?
F14 C25 C26 121.2(8) . . ?
C24 C25 C26 119.1(7) . . ?
F15 C26 C21 121.8(6) . . ?
F15 C26 C25 113.6(7) . . ?
C21 C26 C25 124.5(7) . . ?
C56 C51 C55 54.7(9) 2_475 2_475 ?
C56 C51 C54 119.6(10) 2_475 . ?
C55 C51 C54 174.3(11) 2_475 . ?
C56 C51 C56 58.5(9) 2_475 . ?
C55 C51 C56 113.2(10) 2_475 . ?
C54 C51 C56 61.1(8) . . ?
C55 C52 C54 108.6(11) . . ?
C55 C52 C56 49.5(10) . . ?
C54 C52 C56 59.2(9) . . ?
C51 C54 C52 125.2(11) . . ?
C51 C54 C56 61.8(8) . . ?
C52 C54 C56 63.3(7) . . ?
C56 C55 C51 62.4(12) . 2_475 ?
C56 C55 C52 69.5(8) . . ?
C51 C55 C52 131.9(15) 2_475 . ?
C55 C56 C51 63.0(12) . 2_475 ?
C55 C56 C56 128(2) . 2_475 ?
C51 C56 C56 65.5(12) 2_475 2_475 ?
C55 C56 C54 118.5(9) . . ?
C51 C56 C54 178.4(12) 2_475 . ?
C56 C56 C54 113.1(19) 2_475 . ?
C55 C56 C51 175.5(13) . . ?
C51 C56 C51 121.5(9) 2_475 . ?
C56 C56 C51 56.0(12) 2_475 . ?
C54 C56 C51 57.1(8) . . ?
C55 C56 C52 61.0(6) . . ?
C51 C56 C52 123.9(13) 2_475 . ?
C56 C56 C52 171(2) 2_475 . ?
C54 C56 C52 57.5(6) . . ?
C51 C56 C52 114.6(12) . . ?

loop_
_geom_bond_atom_site_label_1
_geom_bond_atom_site_label_2
_geom_bond_distance
_geom_bond_site_symmetry_2
_geom_bond_publ_flag
P1 C5 1.861(6) . ?
P1 C1 1.892(6) . ?
P1 B1 2.094(7) . ?
B1 C15 1.622(9) . ?
B1 C9 1.656(9) . ?
B1 C21 1.659(8) . ?
F1 C10 1.358(7) . ?
F2 C11 1.344(7) . ?
F3 C12 1.352(7) . ?
F4 C13 1.344(7) . ?
F5 C14 1.362(7) . ?
F6 C16 1.360(7) . ?
F7 C17 1.353(6) . ?
F8 C18 1.354(7) . ?
F9 C19 1.347(6) . ?
F10 C20 1.359(6) . ?
F11 C22 1.358(7) . ?
F12 C23 1.336(8) . ?
F13 C24 1.353(7) . ?
F14 C25 1.331(8) . ?
F15 C26 1.348(8) . ?
C1 C3 1.528(9) . ?
C1 C4 1.540(10) . ?
C1 C2 1.551(9) . ?
C5 C8 1.545(9) . ?
C5 C7 1.549(9) . ?
C5 C6 1.550(8) . ?
C9 C14 1.368(8) . ?
C9 C10 1.400(8) . ?
C10 C11 1.379(8) . ?
C11 C12 1.360(9) . ?
C12 C13 1.362(9) . ?
C13 C14 1.381(8) . ?
C15 C20 1.386(8) . ?
C15 C16 1.396(8) . ?
C16 C17 1.364(8) . ?
C17 C18 1.367(9) . ?
C18 C19 1.358(8) . ?
C19 C20 1.373(8) . ?
C21 C26 1.371(9) . ?
C21 C22 1.381(8) . ?
C22 C23 1.393(9) . ?
C23 C24 1.375(10) . ?
C24 C25 1.371(11) . ?
C25 C26 1.385(9) . ?
C51 C56 1.329(16) 2_475 ?
C51 C55 1.336(17) 2_475 ?
C51 C54 1.389(9) . ?
C51 C56 1.459(18) . ?
C52 C55 1.408(9) . ?
C52 C54 1.423(9) . ?
C52 C56 1.508(9) . ?
C54 C56 1.45(2) . ?
C55 C56 1.22(2) . ?
C55 C51 1.336(17) 2_475 ?
C56 C51 1.329(16) 2_475 ?
C56 C56 1.37(2) 2_475 ?
